data_7017681
loop_
_publ_author_name
'Ali, Noorshida Mohd'
'Macleod, Voirrey L.'
'Jennison, Petter'
'Sazanovich, Igor V.'
'Hunter, Christopher A.'
'Weinstein, Julia A.'
'Ward, Michael D.'

_publ_section_title
;
 Luminescent cyanometallates based on phenylpyridine-Ir(iii) units:
 solvatochromism, metallochromism, and energy-transfer in Ir/Ln and Ir/Re
 complexes.
;
_journal_issue 8
_journal_name_full 'Dalton transactions (Cambridge, England : 2003)'
_journal_page_first 2408
_journal_page_last 2419
_journal_paper_doi 10.1039/c1dt11328c
_journal_volume 41
_journal_year 2012
_chemical_formula_sum 'C56 H67 Cl Gd Ir2 N8 O9.5'
_chemical_formula_weight 1581.28
_chemical_name_systematic
;
?
;
_space_group_IT_number 2
_symmetry_cell_setting triclinic
_symmetry_space_group_name_Hall '-P 1'
_symmetry_space_group_name_H-M 'P -1'
_atom_sites_solution_hydrogens geom
_atom_sites_solution_primary direct
_atom_sites_solution_secondary difmap
_audit_creation_method SHELXL-97
_cell_angle_alpha 86.093(2)
_cell_angle_beta 88.2430(10)
_cell_angle_gamma 76.4510(10)
_cell_formula_units_Z 2
_cell_length_a 9.2299(2)
_cell_length_b 16.4704(4)
_cell_length_c 20.0201(5)
_cell_measurement_reflns_used 9044
_cell_measurement_temperature 100(2)
_cell_measurement_theta_max 26.57
_cell_measurement_theta_min 2.34
_cell_volume 2951.54(12)
_computing_cell_refinement 'Bruker SMART'
_computing_data_collection 'Bruker SMART'
_computing_data_reduction 'Bruker SAINT'
_computing_molecular_graphics 'Bruker SHELXTL'
_computing_publication_material 'Bruker SHELXTL'
_computing_structure_refinement 'Bruker SHELXTL'
_computing_structure_solution 'Bruker SHELXTL'
_diffrn_ambient_temperature 100(2)
_diffrn_measured_fraction_theta_full 0.991
_diffrn_measured_fraction_theta_max 0.991
_diffrn_measurement_device_type 'CCD area detector'
_diffrn_measurement_method 'phi and omega scans'
_diffrn_radiation_monochromator graphite
_diffrn_radiation_source 'fine-focus sealed tube'
_diffrn_radiation_type MoK\a
_diffrn_radiation_wavelength 0.71073
_diffrn_reflns_av_R_equivalents 0.0597
_diffrn_reflns_av_sigmaI/netI 0.0718
_diffrn_reflns_limit_h_max 11
_diffrn_reflns_limit_h_min -11
_diffrn_reflns_limit_k_max 21
_diffrn_reflns_limit_k_min -21
_diffrn_reflns_limit_l_max 25
_diffrn_reflns_limit_l_min -25
_diffrn_reflns_number 45226
_diffrn_reflns_theta_full 27.49
_diffrn_reflns_theta_max 27.49
_diffrn_reflns_theta_min 1.02
_exptl_absorpt_coefficient_mu 5.714
_exptl_absorpt_correction_T_max 0.6273
_exptl_absorpt_correction_T_min 0.2790
_exptl_absorpt_correction_type multi-scan
_exptl_absorpt_process_details sadabs
_exptl_crystal_colour yellow
_exptl_crystal_density_diffrn 1.779
_exptl_crystal_density_method 'not measured'
_exptl_crystal_description needle
_exptl_crystal_F_000 1540
_exptl_crystal_size_max 0.30
_exptl_crystal_size_mid 0.20
_exptl_crystal_size_min 0.09
_refine_diff_density_max 4.051
_refine_diff_density_min -2.223
_refine_diff_density_rms 0.209
_refine_ls_extinction_method none
_refine_ls_goodness_of_fit_ref 1.038
_refine_ls_hydrogen_treatment constr
_refine_ls_matrix_type full
_refine_ls_number_parameters 704
_refine_ls_number_reflns 13393
_refine_ls_number_restraints 4
_refine_ls_restrained_S_all 1.039
_refine_ls_R_factor_all 0.0811
_refine_ls_R_factor_gt 0.0517
_refine_ls_shift/su_max 0.002
_refine_ls_shift/su_mean 0.000
_refine_ls_structure_factor_coef Fsqd
_refine_ls_weighting_details 'calc w=1/[\s^2^(Fo^2^)+(0.0450P)^2^+21.6070P] where P=(Fo^2^+2Fc^2^)/3'
_refine_ls_weighting_scheme calc
_refine_ls_wR_factor_gt 0.1097
_refine_ls_wR_factor_ref 0.1209
_reflns_number_gt 9816
_reflns_number_total 13393
_reflns_threshold_expression >2sigma(I)
_cod_data_source_file c1dt11328c.txt
_cod_data_source_block imw1496_0m
_cod_depositor_comments
;
The following automatic conversions were performed:

'_symmetry_cell_setting' value 'Triclinic' changed to 'triclinic'
according to /home/saulius/struct/CIF-dictionaries/cif_core.dic
dictionary named 'cif_core.dic' version 2.4.1 from 2010-06-29.

Automatic conversion script
Id: cif_fix_values 1715 2011-07-08 13:25:40Z adriana 
;
_cod_original_sg_symbol_H-M P-1
_cod_original_formula_sum 'C56 H67 Cl Gd Ir2 N8 O9.50'
_cod_database_code 7017681

loop_
_symmetry_equiv_pos_as_xyz
'x, y, z'
'-x, -y, -z'

loop_
_atom_site_label
_atom_site_type_symbol
_atom_site_fract_x
_atom_site_fract_y
_atom_site_fract_z
_atom_site_U_iso_or_equiv
_atom_site_adp_type
_atom_site_occupancy
_atom_site_symmetry_multiplicity
_atom_site_calc_flag
_atom_site_refinement_flags
_atom_site_disorder_assembly
_atom_site_disorder_group
Ir1 Ir 0.03681(3) 0.287480(19) 0.370447(16) 0.02105(9) Uani 1 1 d . . .
Ir2 Ir 0.36628(4) -0.299577(19) 0.132376(16) 0.02317(9) Uani 1 1 d . A .
Gd1 Gd 0.35368(5) 0.00104(2) 0.24981(2) 0.02671(11) Uani 1 1 d . . .
C1 C 0.3198(9) 0.3512(5) 0.3550(5) 0.0260(18) Uani 1 1 d . . .
H25 H 0.3370 0.3297 0.4000 0.031 Uiso 1 1 calc R . .
C2 C 0.4213(10) 0.3890(5) 0.3237(5) 0.032(2) Uani 1 1 d . . .
H26 H 0.5088 0.3926 0.3459 0.038 Uiso 1 1 calc R . .
C3 C 0.3945(10) 0.4225(5) 0.2582(5) 0.032(2) Uani 1 1 d . . .
H27 H 0.4636 0.4495 0.2353 0.039 Uiso 1 1 calc R . .
C4 C 0.2666(10) 0.4161(5) 0.2267(5) 0.034(2) Uani 1 1 d . . .
H28 H 0.2464 0.4399 0.1824 0.040 Uiso 1 1 calc R . .
C5 C 0.1670(9) 0.3744(5) 0.2605(4) 0.0253(18) Uani 1 1 d . . .
C6 C 0.0293(9) 0.3613(5) 0.2336(4) 0.0279(19) Uani 1 1 d . . .
C7 C -0.0125(10) 0.3856(6) 0.1670(5) 0.034(2) Uani 1 1 d . . .
H31 H 0.0495 0.4099 0.1370 0.041 Uiso 1 1 calc R . .
C8 C -0.1473(11) 0.3729(6) 0.1464(5) 0.036(2) Uani 1 1 d . . .
H32 H -0.1782 0.3892 0.1017 0.043 Uiso 1 1 calc R . .
C9 C -0.2376(10) 0.3371(6) 0.1896(5) 0.035(2) Uani 1 1 d . . .
H33 H -0.3300 0.3294 0.1748 0.042 Uiso 1 1 calc R . .
C10 C -0.1922(9) 0.3125(5) 0.2546(4) 0.0291(19) Uani 1 1 d . . .
H34 H -0.2545 0.2871 0.2837 0.035 Uiso 1 1 calc R . .
C11 C -0.0593(9) 0.3234(5) 0.2791(4) 0.0265(19) Uani 1 1 d . . .
C12 C -0.0795(9) 0.3973(5) 0.4092(4) 0.0250(18) Uani 1 1 d . . .
C13 C -0.0419(9) 0.4739(5) 0.4076(4) 0.0258(18) Uani 1 1 d . . .
H37 H 0.0473 0.4804 0.3851 0.031 Uiso 1 1 calc R . .
C14 C -0.1312(11) 0.5415(6) 0.4380(5) 0.037(2) Uani 1 1 d . . .
H48 H -0.1037 0.5937 0.4362 0.044 Uiso 1 1 calc R . .
C15 C -0.2604(11) 0.5322(6) 0.4707(5) 0.042(3) Uani 1 1 d . . .
H47 H -0.3215 0.5784 0.4917 0.051 Uiso 1 1 calc R . .
C16 C -0.3026(10) 0.4573(6) 0.4735(5) 0.038(2) Uani 1 1 d . . .
H40 H -0.3926 0.4519 0.4958 0.045 Uiso 1 1 calc R . .
C17 C -0.2109(9) 0.3890(5) 0.4431(4) 0.0278(19) Uani 1 1 d . . .
C18 C -0.2450(10) 0.3067(5) 0.4439(4) 0.030(2) Uani 1 1 d . . .
C19 C -0.3718(11) 0.2841(7) 0.4749(5) 0.042(2) Uani 1 1 d . . .
H42 H -0.4404 0.3233 0.4999 0.051 Uiso 1 1 calc R . .
C20 C -0.3952(12) 0.2065(7) 0.4688(6) 0.051(3) Uani 1 1 d . . .
H43 H -0.4796 0.1909 0.4895 0.062 Uiso 1 1 calc R . .
C21 C -0.2948(11) 0.1510(6) 0.4322(6) 0.045(3) Uani 1 1 d . . .
H44 H -0.3111 0.0971 0.4262 0.053 Uiso 1 1 calc R . .
C22 C -0.1723(10) 0.1731(6) 0.4047(5) 0.034(2) Uani 1 1 d . . .
H45 H -0.1030 0.1334 0.3803 0.041 Uiso 1 1 calc R . .
C23 C 0.1464(9) 0.2549(5) 0.4595(4) 0.0263(19) Uani 1 1 d . . .
C24 C 0.1434(9) 0.1752(5) 0.3347(4) 0.0249(18) Uani 1 1 d . . .
C25 C 0.3569(9) -0.1887(5) 0.1729(4) 0.0283(19) Uani 1 1 d . . .
C26 C 0.4624(9) -0.2612(5) 0.0466(5) 0.0252(19) Uani 1 1 d . . .
C27 C 0.2821(10) -0.3369(5) 0.2230(4) 0.0288(19) Uani 1 1 d . . .
C28 C 0.1355(11) -0.3245(6) 0.2458(5) 0.037(2) Uani 1 1 d . . .
H2 H 0.0575 -0.2997 0.2158 0.044 Uiso 1 1 calc R . .
C29 C 0.1003(11) -0.3468(6) 0.3095(5) 0.038(2) Uani 1 1 d . . .
H3 H -0.0015 -0.3387 0.3228 0.045 Uiso 1 1 calc R A .
C30 C 0.2104(12) -0.3814(6) 0.3555(5) 0.039(2) Uani 1 1 d . . .
H4 H 0.1840 -0.3949 0.4004 0.046 Uiso 1 1 calc R . .
C31 C 0.3578(11) -0.3959(6) 0.3360(5) 0.035(2) Uani 1 1 d . . .
H5 H 0.4337 -0.4202 0.3672 0.042 Uiso 1 1 calc R A .
C32 C 0.3958(10) -0.3745(5) 0.2696(4) 0.028(2) Uani 1 1 d . . .
C33 C 0.5489(10) -0.3878(5) 0.2447(4) 0.0269(19) Uani 1 1 d . . .
C34 C 0.6769(10) -0.4326(5) 0.2777(4) 0.031(2) Uani 1 1 d . . .
H8 H 0.6684 -0.4590 0.3208 0.037 Uiso 1 1 calc R . .
C35 C 0.8139(11) -0.4389(6) 0.2483(5) 0.037(2) Uani 1 1 d . . .
H9 H 0.9009 -0.4684 0.2713 0.044 Uiso 1 1 calc R A .
C36 C 0.8258(10) -0.4024(6) 0.1852(5) 0.035(2) Uani 1 1 d . . .
H10 H 0.9208 -0.4066 0.1642 0.042 Uiso 1 1 calc R . .
C37 C 0.6981(9) -0.3594(5) 0.1527(5) 0.030(2) Uani 1 1 d . . .
H11 H 0.7063 -0.3341 0.1092 0.036 Uiso 1 1 calc R A .
C38 C 0.3569(9) -0.4094(5) 0.0932(4) 0.0251(18) Uani 1 1 d . . .
C39 C 0.4611(10) -0.4875(5) 0.0959(4) 0.0281(19) Uani 1 1 d . . .
H22 H 0.5524 -0.4925 0.1183 0.034 Uiso 1 1 calc R . .
C40 C 0.4358(11) -0.5566(5) 0.0674(4) 0.032(2) Uani 1 1 d . . .
H21 H 0.5098 -0.6076 0.0694 0.039 Uiso 1 1 calc R A .
C41 C 0.3040(12) -0.5516(6) 0.0360(5) 0.040(2) Uani 1 1 d . . .
H20 H 0.2864 -0.5996 0.0169 0.048 Uiso 1 1 calc R . .
C42 C 0.1960(11) -0.4773(6) 0.0317(5) 0.035(2) Uani 1 1 d . . .
H19 H 0.1053 -0.4740 0.0094 0.043 Uiso 1 1 calc R A .
C43 C 0.2221(10) -0.4072(6) 0.0607(4) 0.030(2) Uani 1 1 d . . .
C44 C 0.1175(10) -0.3253(6) 0.0565(4) 0.031(2) Uani 1 1 d . . .
C45 C -0.0196(10) -0.3061(7) 0.0234(5) 0.040(2) Uani 1 1 d . . .
H15 H -0.0515 -0.3486 0.0022 0.047 Uiso 1 1 calc R . .
C46 C -0.1074(11) -0.2264(7) 0.0215(5) 0.047(3) Uani 1 1 d . . .
H14 H -0.2004 -0.2134 -0.0006 0.056 Uiso 1 1 calc R A .
C47 C -0.0580(11) -0.1649(7) 0.0525(5) 0.046(3) Uani 1 1 d . . .
H13 H -0.1152 -0.1088 0.0510 0.055 Uiso 1 1 calc R . .
C48 C 0.0738(10) -0.1871(6) 0.0849(5) 0.039(2) Uani 1 1 d . . .
H12 H 0.1048 -0.1453 0.1075 0.047 Uiso 1 1 calc R A .
N1 N 0.1948(7) 0.3428(4) 0.3247(4) 0.0229(15) Uani 1 1 d . . .
N2 N -0.1453(7) 0.2487(4) 0.4106(3) 0.0256(15) Uani 1 1 d . . .
N3 N 0.2087(9) 0.2335(5) 0.5088(4) 0.042(2) Uani 1 1 d . . .
N4 N 0.2068(8) 0.1139(5) 0.3134(4) 0.0352(18) Uani 1 1 d . . .
N5 N 0.3489(8) -0.1267(4) 0.1984(4) 0.0329(18) Uani 1 1 d . . .
N6 N 0.5172(9) -0.2357(5) -0.0011(4) 0.043(2) Uani 1 1 d . . .
N7 N 0.5630(8) -0.3527(4) 0.1812(3) 0.0245(15) Uani 1 1 d . A .
N8 N 0.1627(8) -0.2640(5) 0.0870(4) 0.0311(17) Uani 1 1 d . A .
Cl1 Cl 0.8537(4) 0.0095(3) 0.2841(2) 0.1005(15) Uani 1 1 d . . .
C1X C 0.523(2) 0.1663(10) 0.2765(9) 0.046(4) Uiso 0.61 1 d PDU A 1
H1X1 H 0.4309 0.2101 0.2785 0.068 Uiso 0.61 1 calc PR A 1
H1X2 H 0.6041 0.1909 0.2581 0.068 Uiso 0.61 1 calc PR A 1
H1X3 H 0.5487 0.1412 0.3216 0.068 Uiso 0.61 1 calc PR A 1
O1X O 0.5034(13) 0.1066(7) 0.2366(6) 0.043(3) Uiso 0.61 1 d PDU A 1
C1Y C 0.489(3) 0.1960(14) 0.2317(15) 0.049(4) Uiso 0.39 1 d PDU A 2
H1Y1 H 0.4830 0.2073 0.2793 0.073 Uiso 0.39 1 calc PR A 2
H1Y2 H 0.4210 0.2413 0.2064 0.073 Uiso 0.39 1 calc PR A 2
H1Y3 H 0.5915 0.1924 0.2151 0.073 Uiso 0.39 1 calc PR A 2
O1Y O 0.451(2) 0.1219(11) 0.2238(10) 0.041(3) Uiso 0.39 1 d PDU A 2
O2S O 0.1134(8) 0.0485(4) 0.1950(4) 0.052(2) Uani 1 1 d . A .
C2S C 0.0669(15) 0.1366(8) 0.1679(7) 0.072(4) Uani 1 1 d . . .
H54A H 0.0260 0.1725 0.2043 0.108 Uiso 1 1 calc R A .
H54B H -0.0094 0.1412 0.1340 0.108 Uiso 1 1 calc R . .
H54C H 0.1534 0.1543 0.1476 0.108 Uiso 1 1 calc R . .
O3S O 0.4818(8) -0.0264(5) 0.3515(4) 0.0504(19) Uani 1 1 d . A .
C3S C 0.4336(19) -0.0021(12) 0.4177(9) 0.108(6) Uani 1 1 d . . .
H3S1 H 0.4237 0.0582 0.4198 0.162 Uiso 1 1 calc R A .
H3S2 H 0.5071 -0.0325 0.4503 0.162 Uiso 1 1 calc R . .
H3S3 H 0.3370 -0.0155 0.4280 0.162 Uiso 1 1 calc R . .
O4S O 0.1960(8) -0.0645(4) 0.3235(4) 0.0489(19) Uani 1 1 d . A .
C4S C 0.206(2) -0.1508(8) 0.3446(9) 0.111(7) Uani 1 1 d . . .
H52A H 0.2925 -0.1860 0.3230 0.166 Uiso 1 1 calc R A .
H52B H 0.1151 -0.1668 0.3320 0.166 Uiso 1 1 calc R . .
H52C H 0.2166 -0.1583 0.3933 0.166 Uiso 1 1 calc R . .
O5S O 0.6145(7) -0.0698(4) 0.2348(4) 0.0496(19) Uani 1 1 d . A .
C5S C 0.6940(14) -0.1200(9) 0.1840(7) 0.074(4) Uani 1 1 d . . .
H57A H 0.6852 -0.1779 0.1927 0.111 Uiso 1 1 calc R A .
H57B H 0.7993 -0.1181 0.1843 0.111 Uiso 1 1 calc R . .
H57C H 0.6521 -0.0983 0.1402 0.111 Uiso 1 1 calc R . .
O6S O 0.3978(9) 0.0336(4) 0.1326(4) 0.0495(19) Uani 1 1 d . A .
C6S C 0.3455(15) 0.0034(8) 0.0731(6) 0.064(3) Uani 1 1 d . . .
H55A H 0.4131 -0.0495 0.0623 0.096 Uiso 1 1 calc R A .
H55B H 0.3432 0.0449 0.0355 0.096 Uiso 1 1 calc R . .
H55C H 0.2450 -0.0054 0.0817 0.096 Uiso 1 1 calc R . .
O7S O 0.6516(12) 0.8243(5) 0.3762(5) 0.083(3) Uani 1 1 d . . .
C7S C 0.6359(19) 0.7578(8) 0.3426(8) 0.092(5) Uani 1 1 d . . .
H7S1 H 0.7323 0.7307 0.3229 0.138 Uiso 1 1 calc R . .
H7S2 H 0.5632 0.7772 0.3069 0.138 Uiso 1 1 calc R . .
H7S3 H 0.6011 0.7176 0.3737 0.138 Uiso 1 1 calc R . .
O8S O 0.6167(11) 0.0882(7) 0.0738(5) 0.088(3) Uani 1 1 d . . .
C8S C 0.7485(17) 0.1053(11) 0.0984(8) 0.092(5) Uani 1 1 d . . .
H8S1 H 0.7397 0.1659 0.0956 0.138 Uiso 1 1 calc R . .
H8S2 H 0.8343 0.0783 0.0713 0.138 Uiso 1 1 calc R . .
H8S3 H 0.7624 0.0835 0.1451 0.138 Uiso 1 1 calc R . .
O9X O 1.055(2) 0.9843(13) 0.4407(11) 0.090(6) Uiso 0.50 1 d P B 1
O9Y O 0.878(2) 0.9393(12) 0.4530(10) 0.084(6) Uiso 0.50 1 d P C 2
O10S O 0.3601(18) 0.2439(10) 0.1328(8) 0.062(4) Uiso 0.50 1 d P . .

loop_
_atom_site_aniso_label
_atom_site_aniso_U_11
_atom_site_aniso_U_22
_atom_site_aniso_U_33
_atom_site_aniso_U_23
_atom_site_aniso_U_13
_atom_site_aniso_U_12
Ir1 0.01810(16) 0.02079(16) 0.02326(18) -0.00241(12) 0.00024(12) -0.00226(12)
Ir2 0.02500(18) 0.02278(17) 0.02357(18) -0.00354(13) -0.00579(13) -0.00799(13)
Gd1 0.0290(2) 0.0205(2) 0.0305(2) -0.00620(17) -0.00004(18) -0.00430(16)
C1 0.025(4) 0.017(4) 0.034(5) -0.002(3) -0.001(4) -0.002(3)
C2 0.024(5) 0.023(4) 0.050(6) -0.007(4) 0.003(4) -0.006(3)
C3 0.029(5) 0.031(5) 0.043(6) -0.012(4) 0.011(4) -0.017(4)
C4 0.036(5) 0.028(5) 0.036(5) -0.005(4) 0.007(4) -0.004(4)
C5 0.027(5) 0.023(4) 0.027(5) -0.002(3) 0.008(4) -0.007(3)
C6 0.026(5) 0.027(4) 0.030(5) -0.001(4) 0.003(4) -0.005(4)
C7 0.034(5) 0.036(5) 0.033(5) 0.002(4) 0.001(4) -0.009(4)
C8 0.037(5) 0.043(6) 0.023(5) 0.003(4) -0.004(4) -0.002(4)
C9 0.027(5) 0.044(5) 0.035(5) -0.004(4) -0.008(4) -0.010(4)
C10 0.023(4) 0.033(5) 0.031(5) -0.004(4) -0.002(4) -0.005(4)
C11 0.025(4) 0.022(4) 0.032(5) -0.012(4) 0.004(4) -0.003(3)
C12 0.024(4) 0.025(4) 0.025(4) -0.006(3) 0.000(3) -0.001(3)
C13 0.022(4) 0.030(5) 0.020(4) -0.001(3) -0.004(3) 0.002(3)
C14 0.044(6) 0.030(5) 0.032(5) -0.003(4) -0.013(4) 0.004(4)
C15 0.042(6) 0.038(6) 0.035(6) -0.008(4) -0.005(5) 0.017(5)
C16 0.027(5) 0.045(6) 0.033(5) -0.008(4) -0.001(4) 0.010(4)
C17 0.017(4) 0.037(5) 0.024(5) -0.001(4) 0.002(3) 0.003(3)
C18 0.027(5) 0.034(5) 0.023(5) 0.001(4) -0.002(4) 0.002(4)
C19 0.027(5) 0.054(7) 0.038(6) 0.007(5) 0.007(4) 0.002(4)
C20 0.031(6) 0.055(7) 0.063(8) 0.017(6) 0.004(5) -0.005(5)
C21 0.035(6) 0.041(6) 0.059(7) 0.013(5) 0.002(5) -0.014(5)
C22 0.026(5) 0.033(5) 0.045(6) 0.001(4) 0.011(4) -0.012(4)
C23 0.026(5) 0.017(4) 0.034(5) -0.004(4) 0.004(4) -0.001(3)
C24 0.023(4) 0.017(4) 0.034(5) -0.001(3) 0.001(4) -0.005(3)
C25 0.026(5) 0.033(5) 0.027(5) -0.001(4) -0.004(4) -0.010(4)
C26 0.026(5) 0.017(4) 0.035(5) -0.004(4) -0.013(4) -0.006(3)
C27 0.032(5) 0.028(5) 0.029(5) -0.002(4) -0.004(4) -0.013(4)
C28 0.035(5) 0.044(6) 0.035(6) 0.000(4) -0.007(4) -0.017(4)
C29 0.035(5) 0.057(6) 0.029(5) -0.006(4) 0.004(4) -0.027(5)
C30 0.052(6) 0.041(6) 0.025(5) 0.001(4) 0.002(4) -0.017(5)
C31 0.045(6) 0.032(5) 0.028(5) -0.001(4) -0.011(4) -0.008(4)
C32 0.041(5) 0.015(4) 0.031(5) -0.001(3) -0.007(4) -0.010(4)
C33 0.036(5) 0.022(4) 0.023(4) -0.001(3) -0.012(4) -0.007(4)
C34 0.043(6) 0.025(4) 0.026(5) -0.004(4) -0.011(4) -0.007(4)
C35 0.038(6) 0.032(5) 0.037(6) -0.007(4) -0.018(4) 0.002(4)
C36 0.025(5) 0.041(5) 0.037(6) -0.011(4) -0.009(4) -0.004(4)
C37 0.024(5) 0.034(5) 0.035(5) -0.002(4) -0.006(4) -0.008(4)
C38 0.026(4) 0.031(5) 0.021(4) -0.003(3) -0.001(3) -0.013(4)
C39 0.033(5) 0.029(5) 0.027(5) -0.002(4) -0.001(4) -0.015(4)
C40 0.043(6) 0.027(5) 0.030(5) -0.005(4) 0.001(4) -0.012(4)
C41 0.059(7) 0.042(6) 0.030(5) -0.015(4) 0.010(5) -0.032(5)
C42 0.040(6) 0.046(6) 0.030(5) -0.005(4) 0.000(4) -0.029(5)
C43 0.034(5) 0.042(5) 0.020(4) -0.004(4) 0.001(4) -0.024(4)
C44 0.027(5) 0.045(5) 0.022(5) 0.004(4) -0.003(4) -0.010(4)
C45 0.032(5) 0.066(7) 0.023(5) -0.005(5) -0.005(4) -0.016(5)
C46 0.028(5) 0.066(7) 0.044(6) -0.011(5) -0.009(5) -0.002(5)
C47 0.034(6) 0.056(7) 0.040(6) -0.007(5) 0.002(5) 0.007(5)
C48 0.030(5) 0.042(6) 0.043(6) -0.004(4) -0.009(4) -0.003(4)
N1 0.017(3) 0.018(3) 0.035(4) -0.006(3) 0.001(3) -0.006(3)
N2 0.018(4) 0.029(4) 0.027(4) 0.001(3) 0.001(3) 0.000(3)
N3 0.042(5) 0.043(5) 0.040(5) 0.006(4) -0.016(4) -0.006(4)
N4 0.027(4) 0.040(5) 0.040(5) -0.008(4) 0.000(3) -0.006(3)
N5 0.035(4) 0.023(4) 0.041(5) -0.007(3) -0.005(4) -0.006(3)
N6 0.040(5) 0.049(5) 0.039(5) 0.007(4) -0.001(4) -0.013(4)
N7 0.025(4) 0.024(4) 0.025(4) -0.002(3) -0.008(3) -0.008(3)
N8 0.024(4) 0.037(4) 0.030(4) -0.002(3) -0.005(3) -0.004(3)
Cl1 0.067(2) 0.128(3) 0.130(4) -0.059(3) 0.028(2) -0.060(2)
O2S 0.049(5) 0.045(4) 0.052(5) -0.005(3) -0.017(4) 0.009(3)
C2S 0.058(8) 0.075(9) 0.074(9) -0.015(7) -0.012(7) 0.010(7)
O3S 0.048(5) 0.070(5) 0.029(4) -0.010(4) -0.008(3) -0.003(4)
C3S 0.082(12) 0.135(16) 0.113(15) 0.029(12) -0.031(11) -0.043(11)
O4S 0.052(5) 0.035(4) 0.061(5) -0.011(3) 0.012(4) -0.011(3)
C4S 0.166(17) 0.037(7) 0.123(14) -0.004(8) 0.084(13) -0.022(9)
O5S 0.034(4) 0.056(5) 0.059(5) -0.031(4) 0.008(3) -0.002(3)
C5S 0.054(8) 0.081(10) 0.087(10) -0.045(8) 0.021(7) -0.006(7)
O6S 0.063(5) 0.046(4) 0.039(4) -0.004(3) 0.006(4) -0.014(4)
C6S 0.069(9) 0.079(9) 0.043(7) 0.009(6) -0.004(6) -0.021(7)
O7S 0.128(8) 0.041(5) 0.077(7) 0.001(4) -0.059(6) -0.007(5)
C7S 0.124(14) 0.044(8) 0.104(12) -0.013(8) -0.038(11) -0.002(8)
O8S 0.083(7) 0.121(8) 0.073(7) 0.021(6) -0.015(5) -0.057(6)
C8S 0.081(11) 0.130(14) 0.078(11) 0.002(10) -0.026(9) -0.048(10)

loop_
_atom_type_symbol
_atom_type_description
_atom_type_scat_dispersion_real
_atom_type_scat_dispersion_imag
_atom_type_scat_source
C C 0.0033 0.0016 'International Tables Vol C Tables 4.2.6.8 and 6.1.1.4'
H H 0.0000 0.0000 'International Tables Vol C Tables 4.2.6.8 and 6.1.1.4'
N N 0.0061 0.0033 'International Tables Vol C Tables 4.2.6.8 and 6.1.1.4'
Cl Cl 0.1484 0.1585 'International Tables Vol C Tables 4.2.6.8 and 6.1.1.4'
Gd Gd -0.1653 3.9035 'International Tables Vol C Tables 4.2.6.8 and 6.1.1.4'
Ir Ir -1.4442 7.9887 'International Tables Vol C Tables 4.2.6.8 and 6.1.1.4'
O O 0.0106 0.0060 'International Tables Vol C Tables 4.2.6.8 and 6.1.1.4'

loop_
_geom_angle_atom_site_label_1
_geom_angle_atom_site_label_2
_geom_angle_atom_site_label_3
_geom_angle
C24 Ir1 C11 89.6(3)
C24 Ir1 C23 90.2(3)
C11 Ir1 C23 175.8(4)
C24 Ir1 N1 90.1(3)
C11 Ir1 N1 80.1(3)
C23 Ir1 N1 95.7(3)
C24 Ir1 N2 96.5(3)
C11 Ir1 N2 93.7(3)
C23 Ir1 N2 90.5(3)
N1 Ir1 N2 170.9(3)
C24 Ir1 C12 176.7(3)
C11 Ir1 C12 91.0(3)
C23 Ir1 C12 89.4(3)
N1 Ir1 C12 93.2(3)
N2 Ir1 C12 80.2(3)
C25 Ir2 C26 91.4(3)
C25 Ir2 C38 175.2(3)
C26 Ir2 C38 91.4(3)
C25 Ir2 N8 96.1(3)
C26 Ir2 N8 89.0(3)
C38 Ir2 N8 80.0(3)
C25 Ir2 C27 86.4(3)
C26 Ir2 C27 175.8(3)
C38 Ir2 C27 91.0(3)
N8 Ir2 C27 94.8(3)
C25 Ir2 N7 90.7(3)
C26 Ir2 N7 96.2(3)
C38 Ir2 N7 92.9(3)
N8 Ir2 N7 171.3(3)
C27 Ir2 N7 80.2(3)
O3S Gd1 O1Y 91.1(5)
O3S Gd1 O6S 140.0(3)
O1Y Gd1 O6S 63.8(5)
O3S Gd1 N5 111.5(3)
O1Y Gd1 N5 137.4(5)
O6S Gd1 N5 76.6(3)
O3S Gd1 O4S 75.8(3)
O1Y Gd1 O4S 146.7(5)
O6S Gd1 O4S 141.5(3)
N5 Gd1 O4S 75.5(2)
O3S Gd1 O5S 67.7(2)
O1Y Gd1 O5S 81.8(5)
O6S Gd1 O5S 77.7(3)
N5 Gd1 O5S 74.9(2)
O4S Gd1 O5S 119.2(3)
O3S Gd1 N4 80.1(2)
O1Y Gd1 N4 72.6(5)
O6S Gd1 N4 117.0(3)
N5 Gd1 N4 144.3(3)
O4S Gd1 N4 75.0(2)
O5S Gd1 N4 138.2(2)
O3S Gd1 O2S 146.8(3)
O1Y Gd1 O2S 99.0(5)
O6S Gd1 O2S 71.5(3)
N5 Gd1 O2S 81.8(2)
O4S Gd1 O2S 78.6(3)
O5S Gd1 O2S 144.9(2)
N4 Gd1 O2S 73.0(2)
O3S Gd1 O1X 80.3(3)
O1Y Gd1 O1X 13.0(5)
O6S Gd1 O1X 69.7(3)
N5 Gd1 O1X 136.1(3)
O4S Gd1 O1X 146.4(3)
O5S Gd1 O1X 71.2(3)
N4 Gd1 O1X 77.9(3)
O2S Gd1 O1X 111.9(3)
C2 C1 N1 122.9(8)
C2 C1 H25 118.6
N1 C1 H25 118.6
C1 C2 C3 118.7(8)
C1 C2 H26 120.7
C3 C2 H26 120.7
C4 C3 C2 119.6(9)
C4 C3 H27 120.2
C2 C3 H27 120.2
C3 C4 C5 119.7(9)
C3 C4 H28 120.2
C5 C4 H28 120.2
N1 C5 C4 119.6(8)
N1 C5 C6 114.3(7)
C4 C5 C6 126.1(8)
C7 C6 C11 122.4(8)
C7 C6 C5 121.9(8)
C11 C6 C5 115.7(8)
C8 C7 C6 117.9(9)
C8 C7 H31 121.1
C6 C7 H31 121.1
C9 C8 C7 121.4(9)
C9 C8 H32 119.3
C7 C8 H32 119.3
C8 C9 C10 119.4(8)
C8 C9 H33 120.3
C10 C9 H33 120.3
C9 C10 C11 122.7(9)
C9 C10 H34 118.7
C11 C10 H34 118.7
C10 C11 C6 116.2(8)
C10 C11 Ir1 130.1(7)
C6 C11 Ir1 113.6(6)
C13 C12 C17 118.3(7)
C13 C12 Ir1 128.8(6)
C17 C12 Ir1 112.9(6)
C12 C13 C14 121.5(9)
C12 C13 H37 119.2
C14 C13 H37 119.2
C15 C14 C13 119.3(9)
C15 C14 H48 120.3
C13 C14 H48 120.3
C16 C15 C14 121.3(9)
C16 C15 H47 119.4
C14 C15 H47 119.4
C15 C16 C17 119.1(9)
C15 C16 H40 120.5
C17 C16 H40 120.5
C12 C17 C16 120.5(9)
C12 C17 C18 116.2(7)
C16 C17 C18 123.3(8)
N2 C18 C19 119.1(8)
N2 C18 C17 115.0(8)
C19 C18 C17 125.9(8)
C20 C19 C18 120.2(9)
C20 C19 H42 119.9
C18 C19 H42 119.9
C19 C20 C21 118.8(10)
C19 C20 H43 120.6
C21 C20 H43 120.6
C22 C21 C20 120.0(10)
C22 C21 H44 120.0
C20 C21 H44 120.0
N2 C22 C21 122.5(9)
N2 C22 H45 118.8
C21 C22 H45 118.8
N3 C23 Ir1 177.4(7)
N4 C24 Ir1 177.3(8)
N5 C25 Ir2 177.1(8)
N6 C26 Ir2 176.7(7)
C28 C27 C32 117.2(8)
C28 C27 Ir2 129.7(7)
C32 C27 Ir2 112.8(6)
C29 C28 C27 122.0(9)
C29 C28 H2 119.0
C27 C28 H2 119.0
C28 C29 C30 121.0(9)
C28 C29 H3 119.5
C30 C29 H3 119.5
C31 C30 C29 119.8(9)
C31 C30 H4 120.1
C29 C30 H4 120.1
C30 C31 C32 119.7(9)
C30 C31 H5 120.1
C32 C31 H5 120.1
C31 C32 C27 120.2(9)
C31 C32 C33 123.3(8)
C27 C32 C33 116.5(8)
N7 C33 C34 118.9(8)
N7 C33 C32 114.1(7)
C34 C33 C32 127.0(8)
C35 C34 C33 120.4(9)
C35 C34 H8 119.8
C33 C34 H8 119.8
C34 C35 C36 119.8(8)
C34 C35 H9 120.1
C36 C35 H9 120.1
C35 C36 C37 119.2(9)
C35 C36 H10 120.4
C37 C36 H10 120.4
N7 C37 C36 121.6(9)
N7 C37 H11 119.2
C36 C37 H11 119.2
C39 C38 C43 115.5(7)
C39 C38 Ir2 130.1(6)
C43 C38 Ir2 114.3(6)
C40 C39 C38 122.7(8)
C40 C39 H22 118.7
C38 C39 H22 118.7
C41 C40 C39 119.9(9)
C41 C40 H21 120.0
C39 C40 H21 120.0
C40 C41 C42 120.7(8)
C40 C41 H20 119.6
C42 C41 H20 119.6
C41 C42 C43 119.2(9)
C41 C42 H19 120.4
C43 C42 H19 120.4
C42 C43 C38 121.9(9)
C42 C43 C44 123.2(8)
C38 C43 C44 114.8(7)
N8 C44 C45 119.5(9)
N8 C44 C43 115.0(7)
C45 C44 C43 125.5(9)
C46 C45 C44 120.5(9)
C46 C45 H15 119.8
C44 C45 H15 119.8
C45 C46 C47 118.8(9)
C45 C46 H14 120.6
C47 C46 H14 120.6
C48 C47 C46 118.4(10)
C48 C47 H13 120.8
C46 C47 H13 120.8
N8 C48 C47 124.2(9)
N8 C48 H12 117.9
C47 C48 H12 117.9
C1 N1 C5 119.5(7)
C1 N1 Ir1 124.3(6)
C5 N1 Ir1 116.2(5)
C22 N2 C18 119.4(8)
C22 N2 Ir1 125.1(6)
C18 N2 Ir1 115.5(6)
C24 N4 Gd1 168.8(8)
C25 N5 Gd1 175.3(7)
C37 N7 C33 120.1(7)
C37 N7 Ir2 123.7(6)
C33 N7 Ir2 116.0(6)
C48 N8 C44 118.6(8)
C48 N8 Ir2 125.6(6)
C44 N8 Ir2 115.8(6)
C1X O1X Gd1 132.6(11)
O1Y C1Y H1Y1 109.5
O1Y C1Y H1Y2 109.5
H1Y1 C1Y H1Y2 109.5
O1Y C1Y H1Y3 109.5
H1Y1 C1Y H1Y3 109.5
H1Y2 C1Y H1Y3 109.5
C1Y O1Y Gd1 159.6(18)
C2S O2S Gd1 119.1(7)
O2S C2S H54A 109.5
O2S C2S H54B 109.5
H54A C2S H54B 109.5
O2S C2S H54C 109.5
H54A C2S H54C 109.5
H54B C2S H54C 109.5
C3S O3S Gd1 130.3(8)
O3S C3S H3S1 109.5
O3S C3S H3S2 109.5
H3S1 C3S H3S2 109.5
O3S C3S H3S3 109.5
H3S1 C3S H3S3 109.5
H3S2 C3S H3S3 109.5
C4S O4S Gd1 131.4(7)
O4S C4S H52A 109.5
O4S C4S H52B 109.5
H52A C4S H52B 109.5
O4S C4S H52C 109.5
H52A C4S H52C 109.5
H52B C4S H52C 109.5
C5S O5S Gd1 133.3(7)
O5S C5S H57A 109.5
O5S C5S H57B 109.5
H57A C5S H57B 109.5
O5S C5S H57C 109.5
H57A C5S H57C 109.5
H57B C5S H57C 109.5
C6S O6S Gd1 130.3(7)
O6S C6S H55A 109.5
O6S C6S H55B 109.5
H55A C6S H55B 109.5
O6S C6S H55C 109.5
H55A C6S H55C 109.5
H55B C6S H55C 109.5
O7S C7S H7S1 109.5
O7S C7S H7S2 109.5
H7S1 C7S H7S2 109.5
O7S C7S H7S3 109.5
H7S1 C7S H7S3 109.5
H7S2 C7S H7S3 109.5
O8S C8S H8S1 109.5
O8S C8S H8S2 109.5
H8S1 C8S H8S2 109.5
O8S C8S H8S3 109.5
H8S1 C8S H8S3 109.5
H8S2 C8S H8S3 109.5

loop_
_geom_bond_atom_site_label_1
_geom_bond_atom_site_label_2
_geom_bond_distance
Ir1 C24 2.045(8)
Ir1 C11 2.046(9)
Ir1 C23 2.054(9)
Ir1 N1 2.055(7)
Ir1 N2 2.056(7)
Ir1 C12 2.063(8)
Ir2 C25 2.030(9)
Ir2 C26 2.040(10)
Ir2 C38 2.041(8)
Ir2 N8 2.053(7)
Ir2 C27 2.064(9)
Ir2 N7 2.065(6)
Gd1 O3S 2.349(7)
Gd1 O1Y 2.389(18)
Gd1 O6S 2.414(7)
Gd1 N5 2.415(7)
Gd1 O4S 2.418(7)
Gd1 O5S 2.436(6)
Gd1 N4 2.440(7)
Gd1 O2S 2.440(7)
Gd1 O1X 2.458(12)
C1 C2 1.357(12)
C1 N1 1.358(10)
C1 H25 0.9500
C2 C3 1.392(13)
C2 H26 0.9500
C3 C4 1.384(13)
C3 H27 0.9500
C4 C5 1.404(12)
C4 H28 0.9500
C5 N1 1.364(11)
C5 C6 1.462(12)
C6 C7 1.405(12)
C6 C11 1.417(12)
C7 C8 1.388(13)
C7 H31 0.9500
C8 C9 1.381(13)
C8 H32 0.9500
C9 C10 1.384(12)
C9 H33 0.9500
C10 C11 1.389(11)
C10 H34 0.9500
C12 C13 1.383(12)
C12 C17 1.402(12)
C13 C14 1.385(11)
C13 H37 0.9500
C14 C15 1.378(15)
C14 H48 0.9500
C15 C16 1.374(14)
C15 H47 0.9500
C16 C17 1.404(11)
C16 H40 0.9500
C17 C18 1.461(13)
C18 N2 1.356(10)
C18 C19 1.422(13)
C19 C20 1.359(15)
C19 H42 0.9500
C20 C21 1.372(15)
C20 H43 0.9500
C21 C22 1.358(13)
C21 H44 0.9500
C22 N2 1.340(11)
C22 H45 0.9500
C23 N3 1.149(11)
C24 N4 1.144(10)
C25 N5 1.159(11)
C26 N6 1.166(12)
C27 C28 1.388(13)
C27 C32 1.425(12)
C28 C29 1.354(13)
C28 H2 0.9500
C29 C30 1.386(13)
C29 H3 0.9500
C30 C31 1.375(14)
C30 H4 0.9500
C31 C32 1.407(13)
C31 H5 0.9500
C32 C33 1.456(13)
C33 N7 1.377(11)
C33 C34 1.396(11)
C34 C35 1.363(13)
C34 H8 0.9500
C35 C36 1.374(14)
C35 H9 0.9500
C36 C37 1.381(12)
C36 H10 0.9500
C37 N7 1.338(11)
C37 H11 0.9500
C38 C39 1.413(12)
C38 C43 1.413(11)
C39 C40 1.377(11)
C39 H22 0.9500
C40 C41 1.369(13)
C40 H21 0.9500
C41 C42 1.384(14)
C41 H20 0.9500
C42 C43 1.400(12)
C42 H19 0.9500
C43 C44 1.462(13)
C44 N8 1.365(11)
C44 C45 1.405(12)
C45 C46 1.369(14)
C45 H15 0.9500
C46 C47 1.392(15)
C46 H14 0.9500
C47 C48 1.357(13)
C47 H13 0.9500
C48 N8 1.337(11)
C48 H12 0.9500
C1X O1X 1.356(14)
C1X H1X1 0.9800
C1X H1X2 0.9800
C1X H1X3 0.9800
C1Y O1Y 1.368(17)
C1Y H1Y1 0.9800
C1Y H1Y2 0.9800
C1Y H1Y3 0.9800
O2S C2S 1.483(14)
C2S H54A 0.9800
C2S H54B 0.9800
C2S H54C 0.9800
O3S C3S 1.437(19)
C3S H3S1 0.9800
C3S H3S2 0.9800
C3S H3S3 0.9800
O4S C4S 1.437(14)
C4S H52A 0.9800
C4S H52B 0.9800
C4S H52C 0.9800
O5S C5S 1.427(12)
C5S H57A 0.9800
C5S H57B 0.9800
C5S H57C 0.9800
O6S C6S 1.459(13)
C6S H55A 0.9800
C6S H55B 0.9800
C6S H55C 0.9800
O7S C7S 1.362(14)
C7S H7S1 0.9800
C7S H7S2 0.9800
C7S H7S3 0.9800
O8S C8S 1.420(15)
C8S H8S1 0.9800
C8S H8S2 0.9800
C8S H8S3 0.9800

loop_
_geom_torsion_atom_site_label_1
_geom_torsion_atom_site_label_2
_geom_torsion_atom_site_label_3
_geom_torsion_atom_site_label_4
_geom_torsion
N1 C1 C2 C3 1.6(12)
C1 C2 C3 C4 -0.3(12)
C2 C3 C4 C5 -1.5(12)
C3 C4 C5 N1 2.1(12)
C3 C4 C5 C6 -178.9(8)
N1 C5 C6 C7 -176.4(7)
C4 C5 C6 C7 4.5(13)
N1 C5 C6 C11 4.2(10)
C4 C5 C6 C11 -174.9(8)
C11 C6 C7 C8 1.3(13)
C5 C6 C7 C8 -178.2(8)
C6 C7 C8 C9 -0.5(14)
C7 C8 C9 C10 -0.6(14)
C8 C9 C10 C11 1.0(14)
C9 C10 C11 C6 -0.1(12)
C9 C10 C11 Ir1 -176.5(7)
C7 C6 C11 C10 -1.0(12)
C5 C6 C11 C10 178.5(7)
C7 C6 C11 Ir1 175.9(7)
C5 C6 C11 Ir1 -4.6(9)
C24 Ir1 C11 C10 89.1(8)
C23 Ir1 C11 C10 177(4)
N1 Ir1 C11 C10 179.2(8)
N2 Ir1 C11 C10 -7.4(8)
C12 Ir1 C11 C10 -87.7(8)
C24 Ir1 C11 C6 -87.4(6)
C23 Ir1 C11 C6 1(4)
N1 Ir1 C11 C6 2.8(6)
N2 Ir1 C11 C6 176.2(6)
C12 Ir1 C11 C6 95.9(6)
C24 Ir1 C12 C13 172(5)
C11 Ir1 C12 C13 -86.5(8)
C23 Ir1 C12 C13 89.3(8)
N1 Ir1 C12 C13 -6.3(8)
N2 Ir1 C12 C13 180.0(8)
C24 Ir1 C12 C17 -5(6)
C11 Ir1 C12 C17 95.9(6)
C23 Ir1 C12 C17 -88.3(6)
N1 Ir1 C12 C17 176.1(6)
N2 Ir1 C12 C17 2.4(6)
C17 C12 C13 C14 -0.6(12)
Ir1 C12 C13 C14 -178.1(6)
C12 C13 C14 C15 0.2(13)
C13 C14 C15 C16 -0.3(14)
C14 C15 C16 C17 0.8(14)
C13 C12 C17 C16 1.1(12)
Ir1 C12 C17 C16 179.0(6)
C13 C12 C17 C18 -179.4(7)
Ir1 C12 C17 C18 -1.5(9)
C15 C16 C17 C12 -1.2(13)
C15 C16 C17 C18 179.4(8)
C12 C17 C18 N2 -0.9(11)
C16 C17 C18 N2 178.5(8)
C12 C17 C18 C19 -179.8(8)
C16 C17 C18 C19 -0.3(14)
N2 C18 C19 C20 -2.6(14)
C17 C18 C19 C20 176.2(9)
C18 C19 C20 C21 -0.2(15)
C19 C20 C21 C22 2.1(16)
C20 C21 C22 N2 -1.2(16)
C24 Ir1 C23 N3 -20(18)
C11 Ir1 C23 N3 -108(18)
N1 Ir1 C23 N3 -110(18)
N2 Ir1 C23 N3 76(18)
C12 Ir1 C23 N3 157(18)
C11 Ir1 C24 N4 75(17)
C23 Ir1 C24 N4 -100(17)
N1 Ir1 C24 N4 -5(17)
N2 Ir1 C24 N4 169(17)
C12 Ir1 C24 N4 177(100)
C26 Ir2 C25 N5 -179(100)
C38 Ir2 C25 N5 55(17)
N8 Ir2 C25 N5 92(15)
C27 Ir2 C25 N5 -3(15)
N7 Ir2 C25 N5 -83(15)
C25 Ir2 C26 N6 2(13)
C38 Ir2 C26 N6 178(100)
N8 Ir2 C26 N6 98(13)
C27 Ir2 C26 N6 -57(15)
N7 Ir2 C26 N6 -89(13)
C25 Ir2 C27 C28 84.8(8)
C26 Ir2 C27 C28 143(4)
C38 Ir2 C27 C28 -91.1(8)
N8 Ir2 C27 C28 -11.1(8)
N7 Ir2 C27 C28 176.1(9)
C25 Ir2 C27 C32 -89.3(6)
C26 Ir2 C27 C32 -31(5)
C38 Ir2 C27 C32 94.8(6)
N8 Ir2 C27 C32 174.9(6)
N7 Ir2 C27 C32 2.0(6)
C32 C27 C28 C29 0.0(13)
Ir2 C27 C28 C29 -173.8(7)
C27 C28 C29 C30 1.7(15)
C28 C29 C30 C31 -2.1(15)
C29 C30 C31 C32 0.9(14)
C30 C31 C32 C27 0.8(13)
C30 C31 C32 C33 -179.9(8)
C28 C27 C32 C31 -1.3(12)
Ir2 C27 C32 C31 173.6(6)
C28 C27 C32 C33 179.4(7)
Ir2 C27 C32 C33 -5.7(9)
C31 C32 C33 N7 -171.8(7)
C27 C32 C33 N7 7.5(10)
C31 C32 C33 C34 9.6(13)
C27 C32 C33 C34 -171.1(8)
N7 C33 C34 C35 2.4(12)
C32 C33 C34 C35 -179.2(8)
C33 C34 C35 C36 -1.4(13)
C34 C35 C36 C37 0.3(13)
C35 C36 C37 N7 -0.1(13)
C25 Ir2 C38 C39 -144(4)
C26 Ir2 C38 C39 90.7(8)
N8 Ir2 C38 C39 179.4(9)
C27 Ir2 C38 C39 -85.9(8)
N7 Ir2 C38 C39 -5.6(8)
C25 Ir2 C38 C43 33(4)
C26 Ir2 C38 C43 -92.0(7)
N8 Ir2 C38 C43 -3.3(6)
C27 Ir2 C38 C43 91.4(7)
N7 Ir2 C38 C43 171.6(6)
C43 C38 C39 C40 1.6(13)
Ir2 C38 C39 C40 178.9(7)
C38 C39 C40 C41 -1.4(14)
C39 C40 C41 C42 0.9(14)
C40 C41 C42 C43 -0.8(14)
C41 C42 C43 C38 1.2(14)
C41 C42 C43 C44 177.5(9)
C39 C38 C43 C42 -1.5(13)
Ir2 C38 C43 C42 -179.2(7)
C39 C38 C43 C44 -178.2(8)
Ir2 C38 C43 C44 4.2(10)
C42 C43 C44 N8 -179.2(8)
C38 C43 C44 N8 -2.6(11)
C42 C43 C44 C45 -0.4(14)
C38 C43 C44 C45 176.2(9)
N8 C44 C45 C46 0.1(14)
C43 C44 C45 C46 -178.6(9)
C44 C45 C46 C47 0.5(16)
C45 C46 C47 C48 -1.7(16)
C46 C47 C48 N8 2.5(17)
C2 C1 N1 C5 -1.0(11)
C2 C1 N1 Ir1 -179.2(6)
C4 C5 N1 C1 -0.9(11)
C6 C5 N1 C1 180.0(7)
C4 C5 N1 Ir1 177.4(6)
C6 C5 N1 Ir1 -1.7(9)
C24 Ir1 N1 C1 -92.7(6)
C11 Ir1 N1 C1 177.7(6)
C23 Ir1 N1 C1 -2.5(6)
N2 Ir1 N1 C1 130.6(16)
C12 Ir1 N1 C1 87.2(6)
C24 Ir1 N1 C5 89.0(6)
C11 Ir1 N1 C5 -0.6(5)
C23 Ir1 N1 C5 179.3(6)
N2 Ir1 N1 C5 -47.7(19)
C12 Ir1 N1 C5 -91.0(6)
C21 C22 N2 C18 -1.6(14)
C21 C22 N2 Ir1 -179.9(7)
C19 C18 N2 C22 3.4(12)
C17 C18 N2 C22 -175.5(8)
C19 C18 N2 Ir1 -178.1(6)
C17 C18 N2 Ir1 3.0(9)
C24 Ir1 N2 C22 -5.0(8)
C11 Ir1 N2 C22 85.0(7)
C23 Ir1 N2 C22 -95.3(7)
N1 Ir1 N2 C22 131.3(16)
C12 Ir1 N2 C22 175.4(8)
C24 Ir1 N2 C18 176.6(6)
C11 Ir1 N2 C18 -93.4(6)
C23 Ir1 N2 C18 86.3(6)
N1 Ir1 N2 C18 -47.1(19)
C12 Ir1 N2 C18 -3.0(6)
Ir1 C24 N4 Gd1 -27(20)
O3S Gd1 N4 C24 124(4)
O1Y Gd1 N4 C24 29(4)
O6S Gd1 N4 C24 -18(4)
N5 Gd1 N4 C24 -123(4)
O4S Gd1 N4 C24 -158(4)
O5S Gd1 N4 C24 84(4)
O2S Gd1 N4 C24 -76(4)
O1X Gd1 N4 C24 42(4)
Ir2 C25 N5 Gd1 125(14)
O3S Gd1 N5 C25 -70(9)
O1Y Gd1 N5 C25 47(9)
O6S Gd1 N5 C25 69(9)
O4S Gd1 N5 C25 -138(9)
O5S Gd1 N5 C25 -12(9)
N4 Gd1 N5 C25 -173(9)
O2S Gd1 N5 C25 142(9)
O1X Gd1 N5 C25 29(9)
C36 C37 N7 C33 1.0(12)
C36 C37 N7 Ir2 -173.8(6)
C34 C33 N7 C37 -2.2(11)
C32 C33 N7 C37 179.2(7)
C34 C33 N7 Ir2 173.1(6)
C32 C33 N7 Ir2 -5.6(9)
C25 Ir2 N7 C37 -96.7(7)
C26 Ir2 N7 C37 -5.2(7)
C38 Ir2 N7 C37 86.5(7)
N8 Ir2 N7 C37 121.6(18)
C27 Ir2 N7 C37 177.1(7)
C25 Ir2 N7 C33 88.2(6)
C26 Ir2 N7 C33 179.7(6)
C38 Ir2 N7 C33 -88.6(6)
N8 Ir2 N7 C33 -53(2)
C27 Ir2 N7 C33 2.0(6)
C47 C48 N8 C44 -1.9(15)
C47 C48 N8 Ir2 177.6(8)
C45 C44 N8 C48 0.5(13)
C43 C44 N8 C48 179.4(8)
C45 C44 N8 Ir2 -179.1(7)
C43 C44 N8 Ir2 -0.2(10)
C25 Ir2 N8 C48 5.3(8)
C26 Ir2 N8 C48 -86.0(8)
C38 Ir2 N8 C48 -177.6(9)
C27 Ir2 N8 C48 92.2(8)
N7 Ir2 N8 C48 146.7(17)
C25 Ir2 N8 C44 -175.2(7)
C26 Ir2 N8 C44 93.5(7)
C38 Ir2 N8 C44 1.9(6)
C27 Ir2 N8 C44 -88.3(7)
N7 Ir2 N8 C44 -34(2)
O3S Gd1 O1X C1X -51.5(14)
O1Y Gd1 O1X C1X 95(3)
O6S Gd1 O1X C1X 155.3(15)
N5 Gd1 O1X C1X -162.5(13)
O4S Gd1 O1X C1X -6.5(17)
O5S Gd1 O1X C1X -121.2(14)
N4 Gd1 O1X C1X 30.3(14)
O2S Gd1 O1X C1X 96.2(14)
O3S Gd1 O1Y C1Y -49(5)
O6S Gd1 O1Y C1Y 164(5)
N5 Gd1 O1Y C1Y -173(5)
O4S Gd1 O1Y C1Y 17(6)
O5S Gd1 O1Y C1Y -116(5)
N4 Gd1 O1Y C1Y 31(5)
O2S Gd1 O1Y C1Y 100(5)
O1X Gd1 O1Y C1Y -82(6)
O3S Gd1 O2S C2S 97.9(9)
O1Y Gd1 O2S C2S -8.2(9)
O6S Gd1 O2S C2S -66.6(8)
N5 Gd1 O2S C2S -145.1(8)
O4S Gd1 O2S C2S 138.1(8)
O5S Gd1 O2S C2S -96.7(8)
N4 Gd1 O2S C2S 60.4(8)
O1X Gd1 O2S C2S -8.5(9)
O1Y Gd1 O3S C3S 93.6(12)
O6S Gd1 O3S C3S 142.0(11)
N5 Gd1 O3S C3S -123.4(11)
O4S Gd1 O3S C3S -55.4(11)
O5S Gd1 O3S C3S 174.3(12)
N4 Gd1 O3S C3S 21.5(11)
O2S Gd1 O3S C3S -14.7(14)
O1X Gd1 O3S C3S 100.8(12)
O3S Gd1 O4S C4S -78.9(13)
O1Y Gd1 O4S C4S -148.6(14)
O6S Gd1 O4S C4S 83.1(13)
N5 Gd1 O4S C4S 38.2(13)
O5S Gd1 O4S C4S -24.9(13)
N4 Gd1 O4S C4S -162.2(13)
O2S Gd1 O4S C4S 122.5(13)
O1X Gd1 O4S C4S -124.9(13)
O3S Gd1 O5S C5S 157.2(11)
O1Y Gd1 O5S C5S -108.2(12)
O6S Gd1 O5S C5S -43.4(11)
N5 Gd1 O5S C5S 35.8(11)
O4S Gd1 O5S C5S 99.3(11)
N4 Gd1 O5S C5S -160.4(10)
O2S Gd1 O5S C5S -14.3(13)
O1X Gd1 O5S C5S -115.9(11)
O3S Gd1 O6S C6S 138.9(9)
O1Y Gd1 O6S C6S -164.7(11)
N5 Gd1 O6S C6S 31.3(9)
O4S Gd1 O6S C6S -13.3(11)
O5S Gd1 O6S C6S 108.5(9)
N4 Gd1 O6S C6S -113.3(9)
O2S Gd1 O6S C6S -54.3(9)
O1X Gd1 O6S C6S -177.3(10)
